data_7013224
loop_
_publ_author_name
'Funston, Alison M.'
'Ghiggino, Kenneth P.'
'Grannas, Martin J.'
'David McFadyen, W.'
'Tregloan, Peter A.'

_publ_section_title
;
 Synthesis, structural studies and photochemistry of cobalt(iii)
 complexes of anthracenylcyclam macrocyclesElectronic supplementary
 information (ESI) available: Selected bond lengths and angles and
 ORTEP diagrams for compound 8 and complexes [Co(3)Cl2]Cl&#xFFFD;4H2O,
 [Co(12)Cl2] and [Co(2)Cl2]Cl&#xFFFD;0.5CH3OH. See
 http://www.rsc.org/suppdata/dt/b3/b305773a/
;
_journal_issue 19
_journal_name_full 'Dalton Transactions'
_journal_page_first 3704
_journal_paper_doi 10.1039/b305773a
_journal_year 2003
_chemical_formula_moiety C10H19N4O4Cl2Co
_chemical_formula_sum 'C10 H17 Cl2 Co N4 O3.5'
_chemical_formula_weight 379.11
_chemical_name_common
;dichloro(5,7-hydroxy-6-oxo-1,4,8,11-tetraazacyclotetradecane-
5,7-diene)cobalt(
;
_chemical_name_systematic
;
dichloro(5,7-hydroxy-6-oxo-1,4,8,11-tetraazacyclotetradecane-5,7-
diene)cobalt(
;
_space_group_IT_number 58
_symmetry_cell_setting orthorhombic
_symmetry_space_group_name_Hall '-P 2 2n'
_symmetry_space_group_name_H-M 'P n n m'
_atom_sites_solution_hydrogens geom
_atom_sites_solution_primary direct
_atom_sites_solution_secondary difmap
_audit_creation_method SHELXL-97
_cell_angle_alpha 90.00
_cell_angle_beta 90.00
_cell_angle_gamma 90.00
_cell_formula_units_Z 4
_cell_length_a 10.0111(11)
_cell_length_b 14.891(3)
_cell_length_c 9.692(2)
_cell_measurement_reflns_used 25
_cell_measurement_temperature 150(1)
_cell_measurement_theta_max 27.91
_cell_measurement_theta_min 10.97
_cell_volume 1444.8(4)
_computing_cell_refinement 'CAD-4 Software'
_computing_data_collection 'CAD-4 Software (Enraf-Nonius, 1989)'
_computing_data_reduction 'PROCESS_DATA (Gable et al., 1993)'
_computing_molecular_graphics 'ORTEPIII for Windows (Farrugia, 1997)'
_computing_publication_material SHELXL
_computing_structure_refinement 'SHELXL-97 (Sheldrick, 1997)'
_computing_structure_solution 'SHELXS-97 (Sheldrick, 1990)'
_diffrn_ambient_temperature 150(1)
_diffrn_measured_fraction_theta_full 0.875
_diffrn_measured_fraction_theta_max 0.875
_diffrn_measurement_method \w:2\q
_diffrn_radiation_monochromator nickel
_diffrn_radiation_source 'fine-focus sealed tube'
_diffrn_radiation_type CuK\a
_diffrn_radiation_wavelength 1.54180
_diffrn_reflns_av_R_equivalents 0.0000
_diffrn_reflns_av_sigmaI/netI 0.0613
_diffrn_reflns_limit_h_max 12
_diffrn_reflns_limit_h_min 0
_diffrn_reflns_limit_k_max 17
_diffrn_reflns_limit_k_min 0
_diffrn_reflns_limit_l_max 11
_diffrn_reflns_limit_l_min 0
_diffrn_reflns_number 1274
_diffrn_reflns_theta_full 69.95
_diffrn_reflns_theta_max 69.95
_diffrn_reflns_theta_min 5.32
_diffrn_standards_decay_% 4
_diffrn_standards_interval_time 120
_diffrn_standards_number 3
_exptl_absorpt_coefficient_mu 12.887
_exptl_absorpt_correction_T_max 0.3375
_exptl_absorpt_correction_T_min 0.1303
_exptl_absorpt_correction_type gaussian
_exptl_absorpt_process_details 'Sheldrick, 1976'
_exptl_crystal_colour green
_exptl_crystal_density_diffrn 1.743
_exptl_crystal_density_method 'not measured'
_exptl_crystal_description cube
_exptl_crystal_F_000 776
_exptl_crystal_size_max 0.093
_exptl_crystal_size_mid 0.064
_exptl_crystal_size_min 0.057
_refine_diff_density_max 0.811
_refine_diff_density_min -1.627
_refine_diff_density_rms 0.155
_refine_ls_extinction_method none
_refine_ls_goodness_of_fit_ref 1.039
_refine_ls_hydrogen_treatment mixed
_refine_ls_matrix_type full
_refine_ls_number_parameters 113
_refine_ls_number_reflns 1274
_refine_ls_number_restraints 0
_refine_ls_restrained_S_all 1.039
_refine_ls_R_factor_all 0.1199
_refine_ls_R_factor_gt 0.0854
_refine_ls_shift/su_max 0.000
_refine_ls_shift/su_mean 0.000
_refine_ls_structure_factor_coef Fsqd
_refine_ls_weighting_details 'calc w=1/[\s^2^(Fo^2^)+(0.1680P)^2^+0.0000P] where P=(Fo^2^+2Fc^2^)/3'
_refine_ls_weighting_scheme calc
_refine_ls_wR_factor_gt 0.2246
_refine_ls_wR_factor_ref 0.2472
_reflns_number_gt 848
_reflns_number_total 1274
_reflns_threshold_expression >2sigma(I)
_cod_data_source_file b305773a.txt
_cod_data_source_block '[Co(12)Cl2]'
_cod_depositor_comments
;
The following automatic conversions were performed:
'_symmetry_cell_setting' value 'Orthorhombic' changed to 'orthorhombic'
according to '/home/adriana/struct/CIF-dictionaries/cif_core.dic'
dictionary named 'cif_core.dic' version 2.4.1 from
2010-06-29.

'_exptl_absorpt_correction_type' value 'Gaussian' changed to
'gaussian' according to
'/home/adriana/struct/CIF-dictionaries/cif_core.dic' dictionary named
'cif_core.dic' version 2.4.1 from 2010-06-29.

'_geom_bond_publ_flag'
value 'Y' changed to 'y' according to
'/home/adriana/struct/CIF-dictionaries/cif_core.dic' dictionary named
'cif_core.dic' version 2.4.1 from 2010-06-29 (17
times).

'_geom_angle_publ_flag' value 'Y' changed to 'y' according to
'/home/adriana/struct/CIF-dictionaries/cif_core.dic' dictionary named
'cif_core.dic' version 2.4.1 from 2010-06-29 (25 times).

Automatic conversion script
Id: cif_fix_enum 1555 2011-01-17 13:19:09Z saulius 
;
_cod_original_sg_symbol_H-M Pnnm
_cod_original_formula_sum 'C10 H17 Cl2 Co N4 O3.50'
_cod_database_code 7013224

loop_
_symmetry_equiv_pos_as_xyz
'x, y, z'
'-x, -y, z'
'-x+1/2, y+1/2, z+1/2'
'x+1/2, -y+1/2, z+1/2'
'-x, -y, -z'
'x, y, -z'
'x-1/2, -y-1/2, -z-1/2'
'-x-1/2, y-1/2, -z-1/2'

loop_
_atom_site_label
_atom_site_type_symbol
_atom_site_fract_x
_atom_site_fract_y
_atom_site_fract_z
_atom_site_U_iso_or_equiv
_atom_site_adp_type
_atom_site_occupancy
_atom_site_symmetry_multiplicity
_atom_site_calc_flag
_atom_site_refinement_flags
_atom_site_disorder_assembly
_atom_site_disorder_group
Co Co 0.18126(17) 0.28042(12) 0.0000 0.0295(6) Uani 1 2 d S . .
N1 N 0.2349(7) 0.3623(4) 0.1497(8) 0.0339(17) Uani 1 1 d . . .
H1 H 0.3248 0.3556 0.1593 0.07(4) Uiso 1 1 calc R . .
C2 C 0.1758(9) 0.3297(6) 0.2780(11) 0.041(2) Uani 1 1 d . . .
H2A H 0.0827 0.3472 0.2832 0.03(2) Uiso 1 1 calc R . .
H2B H 0.2225 0.3550 0.3566 0.08(4) Uiso 1 1 calc R . .
C3 C 0.1880(9) 0.2272(6) 0.2789(11) 0.039(2) Uani 1 1 d . . .
H3A H 0.2803 0.2090 0.2905 0.07(4) Uiso 1 1 calc R . .
H3B H 0.1353 0.2015 0.3531 0.018(19) Uiso 1 1 calc R . .
N4 N 0.1366(7) 0.1983(5) 0.1437(9) 0.0365(17) Uani 1 1 d . . .
C5 C 0.0600(8) 0.1294(6) 0.1374(10) 0.034(2) Uani 1 1 d . . .
O5 O 0.0264(6) 0.0807(4) 0.2422(6) 0.0356(15) Uani 1 1 d . . .
H5 H 0.00(2) 0.030(10) 0.221(16) 0.039 Uiso 0.50 1 d P . .
C6 C -0.0036(11) 0.1056(8) 0.0000 0.034(3) Uani 1 2 d S . .
O6 O -0.1061(8) 0.0654(5) 0.0000 0.038(2) Uani 1 2 d S . .
C13 C 0.2755(11) 0.4929(8) 0.0000 0.036(3) Uani 1 2 d S . .
H13A H 0.2734 0.5580 0.0000 0.07(5) Uiso 1 2 calc SR . .
H13B H 0.3686 0.4747 0.0000 0.00(2) Uiso 1 2 calc SR . .
C14 C 0.2114(9) 0.4597(6) 0.1323(11) 0.040(2) Uani 1 1 d . . .
H14A H 0.2487 0.4919 0.2103 0.02(2) Uiso 1 1 calc R . .
H14B H 0.1161 0.4714 0.1295 0.07(3) Uiso 1 1 calc R . .
Cl2 Cl -0.0282(3) 0.33218(19) 0.0000 0.0342(8) Uani 1 2 d S . .
Cl3 Cl 0.3936(3) 0.2285(2) 0.0000 0.0413(8) Uani 1 2 d S . .
O1 O 0.5000 0.0000 0.0000 0.239(19) Uiso 1 4 d S . .

loop_
_atom_site_aniso_label
_atom_site_aniso_U_11
_atom_site_aniso_U_22
_atom_site_aniso_U_33
_atom_site_aniso_U_23
_atom_site_aniso_U_13
_atom_site_aniso_U_12
Co 0.0250(9) 0.0206(11) 0.0430(12) 0.000 0.000 0.0001(7)
N1 0.030(3) 0.026(4) 0.045(4) 0.000(4) 0.001(3) -0.005(3)
C2 0.049(5) 0.023(4) 0.050(5) -0.013(5) -0.004(5) -0.007(4)
C3 0.040(4) 0.032(5) 0.045(5) 0.011(5) -0.009(4) -0.005(4)
N4 0.033(3) 0.031(4) 0.045(4) 0.001(4) -0.009(4) -0.003(3)
C5 0.032(4) 0.022(4) 0.048(5) 0.001(5) 0.000(4) -0.001(3)
O5 0.048(3) 0.023(3) 0.036(3) -0.001(3) 0.003(3) -0.008(3)
C6 0.028(6) 0.021(6) 0.053(8) 0.000 0.000 0.004(4)
O6 0.039(4) 0.027(5) 0.049(5) 0.000 0.000 0.001(3)
C13 0.031(6) 0.020(6) 0.056(8) 0.000 0.000 -0.003(5)
C14 0.041(4) 0.026(4) 0.054(6) -0.006(5) 0.010(5) -0.003(3)
Cl2 0.0243(12) 0.0285(16) 0.0498(18) 0.000 0.000 0.0024(10)
Cl3 0.0298(13) 0.0365(17) 0.058(2) 0.000 0.000 0.0070(12)

loop_
_atom_type_symbol
_atom_type_description
_atom_type_scat_dispersion_real
_atom_type_scat_dispersion_imag
_atom_type_scat_source
C C 0.0181 0.0091 'International Tables Vol C Tables 4.2.6.8 and 6.1.1.4'
H H 0.0000 0.0000 'International Tables Vol C Tables 4.2.6.8 and 6.1.1.4'
N N 0.0311 0.0180 'International Tables Vol C Tables 4.2.6.8 and 6.1.1.4'
O O 0.0492 0.0322 'International Tables Vol C Tables 4.2.6.8 and 6.1.1.4'
Co Co -2.3653 3.6143 'International Tables Vol C Tables 4.2.6.8 and 6.1.1.4'
Cl Cl 0.3639 0.7018 'International Tables Vol C Tables 4.2.6.8 and 6.1.1.4'

loop_
_geom_angle_atom_site_label_1
_geom_angle_atom_site_label_2
_geom_angle_atom_site_label_3
_geom_angle
_geom_angle_site_symmetry_1
_geom_angle_site_symmetry_3
_geom_angle_publ_flag
N4 Co N4 93.8(4) 6 . y
N4 Co N1 85.6(3) 6 6 y
N4 Co N1 177.5(3) . 6 y
N4 Co N1 177.5(3) 6 . y
N4 Co N1 85.6(3) . . y
N1 Co N1 94.9(4) 6 . y
N4 Co Cl2 90.1(2) 6 . y
N4 Co Cl2 90.1(2) . . y
N1 Co Cl2 92.4(2) 6 . y
N1 Co Cl2 92.4(2) . . y
N4 Co Cl3 90.1(2) 6 . y
N4 Co Cl3 90.1(2) . . y
N1 Co Cl3 87.4(2) 6 . y
N1 Co Cl3 87.4(2) . . y
Cl2 Co Cl3 179.80(13) . . y
C2 N1 C14 111.1(7) . . ?
C2 N1 Co 108.1(5) . . ?
C14 N1 Co 118.7(6) . . ?
C2 N1 H1 106.1 . . ?
C14 N1 H1 106.1 . . ?
Co N1 H1 106.1 . . ?
N1 C2 C3 107.7(8) . . ?
N1 C2 H2A 110.2 . . ?
C3 C2 H2A 110.2 . . ?
N1 C2 H2B 110.2 . . ?
C3 C2 H2B 110.2 . . ?
H2A C2 H2B 108.5 . . ?
N4 C3 C2 105.0(7) . . ?
N4 C3 H3A 110.8 . . ?
C2 C3 H3A 110.8 . . ?
N4 C3 H3B 110.8 . . ?
C2 C3 H3B 110.8 . . ?
H3A C3 H3B 108.8 . . ?
C5 N4 C3 119.0(8) . . y
C5 N4 Co 128.2(7) . . y
C3 N4 Co 112.4(5) . . y
N4 C5 O5 124.6(8) . . y
N4 C5 C6 118.6(9) . . y
O5 C5 C6 116.7(7) . . y
C5 O5 H5 114(10) . . y
O6 C6 C5 118.7(5) . . y
O6 C6 C5 118.7(5) . 6 y
C5 C6 C5 122.6(10) . 6 y
C14 C13 C14 115.4(10) 6 . ?
C14 C13 H13A 108.4 6 . ?
C14 C13 H13A 108.4 . . ?
C14 C13 H13B 108.4 6 . ?
C14 C13 H13B 108.4 . . ?
H13A C13 H13B 107.5 . . ?
N1 C14 C13 110.4(8) . . ?
N1 C14 H14A 109.6 . . ?
C13 C14 H14A 109.6 . . ?
N1 C14 H14B 109.6 . . ?
C13 C14 H14B 109.6 . . ?
H14A C14 H14B 108.1 . . ?

loop_
_geom_bond_atom_site_label_1
_geom_bond_atom_site_label_2
_geom_bond_distance
_geom_bond_site_symmetry_2
_geom_bond_publ_flag
Co N4 1.907(8) 6 y
Co N4 1.907(8) . y
Co N1 1.970(7) 6 y
Co N1 1.970(7) . y
Co Cl2 2.234(3) . y
Co Cl3 2.262(3) . y
N1 C2 1.460(13) . y
N1 C14 1.479(11) . y
N1 H1 0.9100 . ?
C2 C3 1.532(12) . y
C2 H2A 0.9700 . ?
C2 H2B 0.9700 . ?
C3 N4 1.472(12) . y
C3 H3A 0.9700 . ?
C3 H3B 0.9700 . ?
N4 C5 1.282(10) . y
C5 O5 1.292(10) . y
C5 C6 1.518(10) . y
O5 H5 0.84(17) . ?
C6 O6 1.188(14) . y
C6 C5 1.518(10) 6 y
C13 C14 1.516(11) 6 y
C13 C14 1.516(11) . y
C13 H13A 0.9700 . ?
C13 H13B 0.9700 . ?
C14 H14A 0.9700 . ?
C14 H14B 0.9700 . ?

loop_
_geom_hbond_atom_site_label_D
_geom_hbond_atom_site_label_H
_geom_hbond_atom_site_label_A
_geom_hbond_distance_DH
_geom_hbond_distance_HA
_geom_hbond_distance_DA
_geom_hbond_angle_DHA
_geom_hbond_site_symmetry_A
N1 H1 O5 0.91 2.43 3.215(9) 145.1 7_666
O5 H5 O5 0.84(17) 1.68(16) 2.460(12) 155(17) 2
O5 H5 O6 0.84(17) 2.79(16) 3.298(8) 121(16) 5

loop_
_geom_torsion_atom_site_label_1
_geom_torsion_atom_site_label_2
_geom_torsion_atom_site_label_3
_geom_torsion_atom_site_label_4
_geom_torsion
_geom_torsion_site_symmetry_1
_geom_torsion_site_symmetry_2
_geom_torsion_site_symmetry_3
_geom_torsion_site_symmetry_4
_geom_torsion_publ_flag
N4 Co N1 C2 -94(7) 6 . . . ?
N4 Co N1 C2 -16.9(6) . . . . ?
N1 Co N1 C2 165.6(4) 6 . . . ?
Cl2 Co N1 C2 73.0(5) . . . . ?
Cl3 Co N1 C2 -107.2(5) . . . . ?
N4 Co N1 C14 138(7) 6 . . . ?
N4 Co N1 C14 -144.5(6) . . . . ?
N1 Co N1 C14 38.0(7) 6 . . . ?
Cl2 Co N1 C14 -54.6(6) . . . . ?
Cl3 Co N1 C14 125.3(6) . . . . ?
C14 N1 C2 C3 172.6(7) . . . . ?
Co N1 C2 C3 40.7(8) . . . . ?
N1 C2 C3 N4 -49.5(9) . . . . ?
C2 C3 N4 C5 -137.6(8) . . . . ?
C2 C3 N4 Co 35.9(8) . . . . ?
N4 Co N4 C5 -21.4(9) 6 . . . ?
N1 Co N4 C5 -98(7) 6 . . . ?
N1 Co N4 C5 161.1(8) . . . . ?
Cl2 Co N4 C5 68.6(7) . . . . ?
Cl3 Co N4 C5 -111.5(7) . . . . ?
N4 Co N4 C3 165.7(4) 6 . . . ?
N1 Co N4 C3 89(7) 6 . . . ?
N1 Co N4 C3 -11.8(5) . . . . ?
Cl2 Co N4 C3 -104.2(5) . . . . ?
Cl3 Co N4 C3 75.7(5) . . . . ?
C3 N4 C5 O5 -2.1(12) . . . . ?
Co N4 C5 O5 -174.5(6) . . . . ?
C3 N4 C5 C6 174.0(8) . . . . ?
Co N4 C5 C6 1.6(12) . . . . ?
N4 C5 C6 O6 -153.6(10) . . . . ?
O5 C5 C6 O6 22.7(14) . . . . ?
N4 C5 C6 C5 27.7(15) . . . 6 ?
O5 C5 C6 C5 -156.0(7) . . . 6 ?
C2 N1 C14 C13 178.9(7) . . . . ?
Co N1 C14 C13 -54.9(9) . . . . ?
C14 C13 C14 N1 68.9(12) 6 . . . ?
